data_7152271
loop_
_publ_author_name
'Iaroshenko, Viktor O.'
'Knepper, Ingo'
'Zahid, Muhammad'
'Kuzora, Rene'
'Dudkin, Sergii'
'Villinger, Alexander'
'Langer, Peter'

_publ_section_title
;
 Efficient [5 + 1]-strategy for the assembly of
 1,8-naphthyridin-4(1H)-ones by domino amination/conjugate addition
 reactions of 1-(2-chloropyridin-3-yl)prop-2-yn-1-ones with amines.
;
_journal_issue 15
_journal_name_full 'Organic &amp; biomolecular chemistry'
_journal_page_first 2955
_journal_page_last 2959
_journal_paper_doi 10.1039/c2ob07030h
_journal_volume 10
_journal_year 2012
_chemical_formula_moiety 'C21 H16 N2 O'
_chemical_formula_sum 'C21 H16 N2 O'
_chemical_formula_weight 312.36
_chemical_name_systematic
;
?
;
_space_group_IT_number 14
_symmetry_cell_setting monoclinic
_symmetry_Int_Tables_number 14
_symmetry_space_group_name_Hall '-P 2ybc'
_symmetry_space_group_name_H-M 'P 1 21/c 1'
_atom_sites_solution_hydrogens geom
_atom_sites_solution_primary direct
_atom_sites_solution_secondary difmap
_audit_creation_method SHELXL-97
_cell_angle_alpha 90.00
_cell_angle_beta 91.4850(10)
_cell_angle_gamma 90.00
_cell_formula_units_Z 8
_cell_length_a 7.0872(2)
_cell_length_b 17.7874(5)
_cell_length_c 25.4096(6)
_cell_measurement_reflns_used 8459
_cell_measurement_temperature 173(2)
_cell_measurement_theta_max 59.674
_cell_measurement_theta_min 4.853
_cell_volume 3202.13(15)
_computing_cell_refinement 'Bruker Apex v2.0-2'
_computing_data_collection 'Bruker Apex v2.0-2'
_computing_data_reduction 'Bruker SAINT'
_computing_molecular_graphics 'ORTEP-3 (Farrugia, 1997)'
_computing_publication_material SHELXL-97
_computing_structure_refinement 'SHELXL-97 (Sheldrick, 1997)'
_computing_structure_solution 'SHELXS-97 (Sheldrick, 1997)'
_diffrn_ambient_temperature 173(2)
_diffrn_measured_fraction_theta_full 0.989
_diffrn_measured_fraction_theta_max 0.989
_diffrn_measurement_device_type 'Bruker-Nonius Apex X8-CCD-diffractometer'
_diffrn_measurement_method 'phi and psi scans'
_diffrn_radiation_monochromator graphite
_diffrn_radiation_source 'sealed tube'
_diffrn_radiation_type MoK\a
_diffrn_radiation_wavelength 0.71073
_diffrn_reflns_av_R_equivalents 0.0380
_diffrn_reflns_av_sigmaI/netI 0.0553
_diffrn_reflns_limit_h_max 4
_diffrn_reflns_limit_h_min -9
_diffrn_reflns_limit_k_max 23
_diffrn_reflns_limit_k_min -24
_diffrn_reflns_limit_l_max 35
_diffrn_reflns_limit_l_min -35
_diffrn_reflns_number 32931
_diffrn_reflns_theta_full 30.00
_diffrn_reflns_theta_max 30.00
_diffrn_reflns_theta_min 2.29
_exptl_absorpt_coefficient_mu 0.081
_exptl_absorpt_correction_T_max 0.9920
_exptl_absorpt_correction_T_min 0.9367
_exptl_absorpt_correction_type multi-scan
_exptl_absorpt_process_details '(SADABS; Sheldrick, 2004)'
_exptl_crystal_colour colourless
_exptl_crystal_density_diffrn 1.296
_exptl_crystal_density_method 'not measured'
_exptl_crystal_description needle
_exptl_crystal_F_000 1312
_exptl_crystal_size_max 0.82
_exptl_crystal_size_mid 0.21
_exptl_crystal_size_min 0.10
_refine_diff_density_max 0.229
_refine_diff_density_min -0.228
_refine_diff_density_rms 0.047
_refine_ls_extinction_method none
_refine_ls_goodness_of_fit_ref 1.031
_refine_ls_hydrogen_treatment constr
_refine_ls_matrix_type full
_refine_ls_number_parameters 433
_refine_ls_number_reflns 9203
_refine_ls_number_restraints 0
_refine_ls_restrained_S_all 1.031
_refine_ls_R_factor_all 0.0951
_refine_ls_R_factor_gt 0.0546
_refine_ls_shift/su_max 0.000
_refine_ls_shift/su_mean 0.000
_refine_ls_structure_factor_coef Fsqd
_refine_ls_weighting_details 'calc w=1/[\s^2^(Fo^2^)+(0.0470P)^2^+0.5689P] where P=(Fo^2^+2Fc^2^)/3'
_refine_ls_weighting_scheme calc
_refine_ls_wR_factor_gt 0.1094
_refine_ls_wR_factor_ref 0.1237
_reflns_number_gt 6105
_reflns_number_total 9203
_reflns_threshold_expression >2\s(I)
_cod_data_source_file c2ob07030h.txt
_cod_data_source_block av_ikp194
_cod_original_sg_symbol_H-M 'P 21/c'
_cod_database_code 7152271

loop_
_symmetry_equiv_pos_as_xyz
'x, y, z'
'-x, y+1/2, -z+1/2'
'-x, -y, -z'
'x, -y-1/2, z-1/2'

loop_
_atom_site_label
_atom_site_type_symbol
_atom_site_fract_x
_atom_site_fract_y
_atom_site_fract_z
_atom_site_U_iso_or_equiv
_atom_site_adp_type
_atom_site_occupancy
_atom_site_symmetry_multiplicity
_atom_site_calc_flag
_atom_site_refinement_flags
O1 O 0.51129(17) 0.75353(6) 0.49805(4) 0.0331(3) Uani 1 1 d .
N1 N 0.44141(18) 0.76632(6) 0.33692(4) 0.0248(3) Uani 1 1 d .
N2 N 0.38103(19) 0.89457(6) 0.34022(4) 0.0295(3) Uani 1 1 d .
C1 C 0.4937(2) 0.75744(8) 0.44925(5) 0.0250(3) Uani 1 1 d .
C2 C 0.5160(2) 0.69481(8) 0.41459(5) 0.0267(3) Uani 1 1 d .
H2 H 0.5518 0.6477 0.4293 0.032 Uiso 1 1 calc R
C3 C 0.4883(2) 0.69975(8) 0.36145(5) 0.0250(3) Uani 1 1 d .
C4 C 0.4234(2) 0.83110(7) 0.36697(5) 0.0235(3) Uani 1 1 d .
C5 C 0.4470(2) 0.82821(8) 0.42206(5) 0.0241(3) Uani 1 1 d .
C6 C 0.3579(2) 0.95662(8) 0.36846(6) 0.0332(4) Uani 1 1 d .
H6 H 0.3287 1.0018 0.3500 0.040 Uiso 1 1 calc R
C7 C 0.3736(2) 0.96007(8) 0.42307(6) 0.0336(4) Uani 1 1 d .
H7 H 0.3532 1.0059 0.4413 0.040 Uiso 1 1 calc R
C8 C 0.4193(2) 0.89526(8) 0.44986(5) 0.0293(3) Uani 1 1 d .
H8 H 0.4321 0.8958 0.4872 0.035 Uiso 1 1 calc R
C9 C 0.5087(3) 0.63086(8) 0.32838(5) 0.0297(3) Uani 1 1 d .
C10 C 0.3547(3) 0.58264(9) 0.32143(6) 0.0426(5) Uani 1 1 d .
H10 H 0.2366 0.5950 0.3361 0.051 Uiso 1 1 calc R
C11 C 0.3748(4) 0.51649(10) 0.29298(6) 0.0568(6) Uani 1 1 d .
H11 H 0.2704 0.4835 0.2882 0.068 Uiso 1 1 calc R
C12 C 0.5459(4) 0.49863(9) 0.27170(6) 0.0558(6) Uani 1 1 d .
H12 H 0.5593 0.4534 0.2523 0.067 Uiso 1 1 calc R
C13 C 0.6974(3) 0.54621(10) 0.27859(7) 0.0513(5) Uani 1 1 d .
H13 H 0.8150 0.5336 0.2638 0.062 Uiso 1 1 calc R
C14 C 0.6803(3) 0.61267(9) 0.30694(6) 0.0393(4) Uani 1 1 d .
H14 H 0.7855 0.6453 0.3115 0.047 Uiso 1 1 calc R
C15 C 0.3825(2) 0.76851(8) 0.28087(5) 0.0271(3) Uani 1 1 d .
H15A H 0.2752 0.8038 0.2767 0.033 Uiso 1 1 calc R
H15B H 0.3365 0.7180 0.2704 0.033 Uiso 1 1 calc R
C16 C 0.5346(2) 0.79181(7) 0.24370(5) 0.0236(3) Uani 1 1 d .
C17 C 0.4839(2) 0.80454(8) 0.19099(5) 0.0285(3) Uani 1 1 d .
H17 H 0.3560 0.7989 0.1795 0.034 Uiso 1 1 calc R
C18 C 0.6187(3) 0.82532(8) 0.15528(5) 0.0333(4) Uani 1 1 d .
H18 H 0.5828 0.8335 0.1195 0.040 Uiso 1 1 calc R
C19 C 0.8053(3) 0.83419(8) 0.17143(6) 0.0352(4) Uani 1 1 d .
H19 H 0.8975 0.8488 0.1470 0.042 Uiso 1 1 calc R
C20 C 0.8560(3) 0.82153(9) 0.22360(6) 0.0357(4) Uani 1 1 d .
H20 H 0.9839 0.8274 0.2350 0.043 Uiso 1 1 calc R
C21 C 0.7215(2) 0.80028(8) 0.25949(5) 0.0304(3) Uani 1 1 d .
H21 H 0.7582 0.7915 0.2952 0.037 Uiso 1 1 calc R
O2 O 0.02820(16) 0.73450(6) 0.34986(3) 0.0324(3) Uani 1 1 d .
N3 N -0.05940(18) 0.77767(6) 0.50668(4) 0.0229(3) Uani 1 1 d .
N4 N -0.12454(19) 0.90354(6) 0.48968(4) 0.0273(3) Uani 1 1 d .
C22 C 0.0041(2) 0.74765(7) 0.39735(5) 0.0240(3) Uani 1 1 d .
C23 C 0.0227(2) 0.69228(8) 0.43801(5) 0.0257(3) Uani 1 1 d .
H23 H 0.0595 0.6428 0.4286 0.031 Uiso 1 1 calc R
C24 C -0.0099(2) 0.70726(7) 0.48959(5) 0.0230(3) Uani 1 1 d .
C25 C -0.0770(2) 0.83585(7) 0.47016(5) 0.0212(3) Uani 1 1 d .
C26 C -0.0475(2) 0.82248(7) 0.41651(5) 0.0221(3) Uani 1 1 d .
C27 C -0.1446(2) 0.95938(8) 0.45530(6) 0.0308(3) Uani 1 1 d .
H27 H -0.1783 1.0074 0.4685 0.037 Uiso 1 1 calc R
C28 C -0.1198(2) 0.95263(8) 0.40129(6) 0.0310(3) Uani 1 1 d .
H28 H -0.1368 0.9946 0.3785 0.037 Uiso 1 1 calc R
C29 C -0.0702(2) 0.88359(8) 0.38207(5) 0.0273(3) Uani 1 1 d .
H29 H -0.0512 0.8772 0.3455 0.033 Uiso 1 1 calc R
C30 C 0.0089(2) 0.64414(7) 0.52843(5) 0.0258(3) Uani 1 1 d .
C31 C 0.1798(3) 0.63089(8) 0.55491(6) 0.0350(4) Uani 1 1 d .
H31 H 0.2827 0.6644 0.5508 0.042 Uiso 1 1 calc R
C32 C 0.1992(3) 0.56810(9) 0.58750(6) 0.0419(4) Uani 1 1 d .
H32 H 0.3157 0.5590 0.6057 0.050 Uiso 1 1 calc R
C33 C 0.0501(3) 0.51917(9) 0.59343(6) 0.0401(4) Uani 1 1 d .
H33 H 0.0639 0.4766 0.6158 0.048 Uiso 1 1 calc R
C34 C -0.1184(3) 0.53210(9) 0.56699(6) 0.0405(4) Uani 1 1 d .
H34 H -0.2205 0.4981 0.5709 0.049 Uiso 1 1 calc R
C35 C -0.1400(3) 0.59449(8) 0.53466(6) 0.0339(4) Uani 1 1 d .
H35 H -0.2572 0.6033 0.5167 0.041 Uiso 1 1 calc R
C36 C -0.1175(2) 0.79103(8) 0.56107(5) 0.0253(3) Uani 1 1 d .
H36A H -0.1616 0.7429 0.5759 0.030 Uiso 1 1 calc R
H36B H -0.2260 0.8261 0.5602 0.030 Uiso 1 1 calc R
C37 C 0.0341(2) 0.82286(7) 0.59747(5) 0.0239(3) Uani 1 1 d .
C38 C -0.0159(2) 0.84339(8) 0.64844(5) 0.0305(3) Uani 1 1 d .
H38 H -0.1436 0.8393 0.6585 0.037 Uiso 1 1 calc R
C39 C 0.1194(3) 0.86967(8) 0.68429(5) 0.0353(4) Uani 1 1 d .
H39 H 0.0839 0.8830 0.7189 0.042 Uiso 1 1 calc R
C40 C 0.3053(3) 0.87666(8) 0.67005(6) 0.0355(4) Uani 1 1 d .
H40 H 0.3977 0.8948 0.6946 0.043 Uiso 1 1 calc R
C41 C 0.3556(2) 0.85689(8) 0.61956(6) 0.0326(3) Uani 1 1 d .
H41 H 0.4831 0.8619 0.6095 0.039 Uiso 1 1 calc R
C42 C 0.2210(2) 0.82982(8) 0.58359(5) 0.0273(3) Uani 1 1 d .
H42 H 0.2575 0.8160 0.5492 0.033 Uiso 1 1 calc R

loop_
_atom_site_aniso_label
_atom_site_aniso_U_11
_atom_site_aniso_U_22
_atom_site_aniso_U_33
_atom_site_aniso_U_23
_atom_site_aniso_U_13
_atom_site_aniso_U_12
O1 0.0351(7) 0.0445(6) 0.0195(4) -0.0004(4) -0.0002(5) -0.0052(5)
N1 0.0289(7) 0.0258(6) 0.0195(5) 0.0007(4) -0.0006(5) -0.0024(5)
N2 0.0316(8) 0.0277(6) 0.0293(6) 0.0028(5) 0.0017(6) -0.0023(6)
C1 0.0189(8) 0.0333(7) 0.0229(6) 0.0009(5) 0.0019(6) -0.0059(6)
C2 0.0275(9) 0.0284(7) 0.0242(6) 0.0029(5) -0.0003(6) -0.0027(6)
C3 0.0258(8) 0.0266(7) 0.0225(6) 0.0008(5) 0.0014(6) -0.0033(6)
C4 0.0193(7) 0.0267(6) 0.0246(6) 0.0000(5) 0.0034(6) -0.0030(6)
C5 0.0175(7) 0.0315(7) 0.0234(6) -0.0023(5) 0.0029(6) -0.0059(6)
C6 0.0323(10) 0.0278(7) 0.0395(8) 0.0017(6) 0.0027(7) -0.0027(7)
C7 0.0317(10) 0.0295(7) 0.0399(8) -0.0071(6) 0.0066(7) -0.0050(7)
C8 0.0246(8) 0.0356(8) 0.0278(7) -0.0056(6) 0.0051(6) -0.0083(7)
C9 0.0435(10) 0.0248(7) 0.0207(6) 0.0024(5) -0.0035(7) -0.0024(7)
C10 0.0616(13) 0.0360(8) 0.0304(7) 0.0004(6) 0.0035(8) -0.0174(9)
C11 0.103(2) 0.0318(9) 0.0352(8) 0.0012(7) -0.0026(11) -0.0278(11)
C12 0.114(2) 0.0239(8) 0.0290(8) -0.0001(6) -0.0036(11) 0.0061(10)
C13 0.0779(17) 0.0374(9) 0.0384(9) -0.0052(7) -0.0002(10) 0.0191(10)
C14 0.0493(12) 0.0328(8) 0.0359(8) -0.0038(6) -0.0006(8) 0.0060(8)
C15 0.0321(9) 0.0288(7) 0.0200(6) 0.0009(5) -0.0046(6) -0.0022(6)
C16 0.0297(9) 0.0196(6) 0.0214(6) -0.0016(5) -0.0004(6) 0.0014(6)
C17 0.0333(9) 0.0284(7) 0.0235(6) -0.0011(5) -0.0023(7) 0.0031(7)
C18 0.0438(11) 0.0347(8) 0.0215(6) 0.0006(6) 0.0017(7) 0.0054(8)
C19 0.0391(10) 0.0361(8) 0.0308(7) -0.0012(6) 0.0107(8) 0.0015(8)
C20 0.0287(9) 0.0433(9) 0.0352(8) -0.0033(7) 0.0010(7) 0.0028(7)
C21 0.0325(9) 0.0345(7) 0.0241(6) -0.0003(6) -0.0027(7) 0.0016(7)
O2 0.0371(7) 0.0393(6) 0.0208(4) -0.0025(4) 0.0014(5) -0.0013(5)
N3 0.0247(7) 0.0251(5) 0.0189(5) 0.0006(4) 0.0013(5) -0.0024(5)
N4 0.0265(7) 0.0256(6) 0.0298(6) -0.0020(5) -0.0004(5) -0.0013(5)
C22 0.0203(8) 0.0288(7) 0.0229(6) -0.0017(5) -0.0008(6) -0.0032(6)
C23 0.0277(8) 0.0242(6) 0.0254(6) -0.0015(5) 0.0012(6) -0.0003(6)
C24 0.0221(8) 0.0230(6) 0.0240(6) 0.0013(5) -0.0006(6) -0.0032(6)
C25 0.0171(7) 0.0235(6) 0.0230(6) 0.0005(5) -0.0007(6) -0.0030(6)
C26 0.0169(7) 0.0261(6) 0.0232(6) 0.0019(5) -0.0001(6) -0.0038(6)
C27 0.0275(9) 0.0233(7) 0.0414(8) 0.0007(6) 0.0003(7) -0.0002(6)
C28 0.0282(9) 0.0275(7) 0.0371(8) 0.0092(6) -0.0022(7) -0.0024(6)
C29 0.0232(8) 0.0329(7) 0.0257(6) 0.0045(5) -0.0007(6) -0.0051(6)
C30 0.0325(9) 0.0239(6) 0.0209(6) 0.0007(5) -0.0004(6) -0.0012(6)
C31 0.0345(10) 0.0304(7) 0.0398(8) 0.0069(6) -0.0056(8) -0.0040(7)
C32 0.0454(12) 0.0366(9) 0.0431(9) 0.0085(7) -0.0122(9) 0.0028(8)
C33 0.0602(13) 0.0271(7) 0.0327(7) 0.0074(6) -0.0056(9) -0.0017(8)
C34 0.0523(12) 0.0320(8) 0.0371(8) 0.0074(6) -0.0023(9) -0.0140(8)
C35 0.0351(10) 0.0360(8) 0.0303(7) 0.0060(6) -0.0047(7) -0.0071(7)
C36 0.0251(8) 0.0296(7) 0.0213(6) 0.0001(5) 0.0053(6) -0.0028(6)
C37 0.0295(9) 0.0212(6) 0.0210(6) 0.0022(5) 0.0010(6) 0.0001(6)
C38 0.0362(10) 0.0302(7) 0.0253(6) -0.0021(5) 0.0054(7) 0.0001(7)
C39 0.0500(12) 0.0327(8) 0.0232(6) -0.0038(6) -0.0012(7) 0.0024(8)
C40 0.0435(11) 0.0300(7) 0.0324(7) -0.0002(6) -0.0110(8) -0.0002(7)
C41 0.0292(9) 0.0312(7) 0.0371(7) 0.0016(6) -0.0032(7) -0.0010(7)
C42 0.0309(9) 0.0264(7) 0.0247(6) 0.0007(5) 0.0025(6) -0.0001(6)

loop_
_atom_type_symbol
_atom_type_description
_atom_type_scat_dispersion_real
_atom_type_scat_dispersion_imag
_atom_type_scat_source
C C 0.0033 0.0016 'International Tables Vol C Tables 4.2.6.8 and 6.1.1.4'
H H 0.0000 0.0000 'International Tables Vol C Tables 4.2.6.8 and 6.1.1.4'
N N 0.0061 0.0033 'International Tables Vol C Tables 4.2.6.8 and 6.1.1.4'
O O 0.0106 0.0060 'International Tables Vol C Tables 4.2.6.8 and 6.1.1.4'

loop_
_geom_angle_atom_site_label_1
_geom_angle_atom_site_label_2
_geom_angle_atom_site_label_3
_geom_angle
C3 N1 C4 119.32(11)
C3 N1 C15 121.31(11)
C4 N1 C15 118.75(11)
C6 N2 C4 116.90(12)
O1 C1 C2 124.02(13)
O1 C1 C5 122.12(12)
C2 C1 C5 113.86(11)
C3 C2 C1 122.98(13)
C3 C2 H2 118.5
C1 C2 H2 118.5
C2 C3 N1 122.12(12)
C2 C3 C9 119.40(12)
N1 C3 C9 118.48(11)
N2 C4 N1 116.10(11)
N2 C4 C5 123.50(12)
N1 C4 C5 120.40(12)
C8 C5 C4 117.09(13)
C8 C5 C1 121.63(12)
C4 C5 C1 121.26(12)
N2 C6 C7 124.60(14)
N2 C6 H6 117.7
C7 C6 H6 117.7
C8 C7 C6 117.98(13)
C8 C7 H7 121.0
C6 C7 H7 121.0
C7 C8 C5 119.91(13)
C7 C8 H8 120.0
C5 C8 H8 120.0
C14 C9 C10 119.93(15)
C14 C9 C3 120.76(14)
C10 C9 C3 119.23(16)
C11 C10 C9 119.7(2)
C11 C10 H10 120.2
C9 C10 H10 120.2
C12 C11 C10 120.19(19)
C12 C11 H11 119.9
C10 C11 H11 119.9
C13 C12 C11 120.02(16)
C13 C12 H12 120.0
C11 C12 H12 120.0
C12 C13 C14 120.7(2)
C12 C13 H13 119.6
C14 C13 H13 119.6
C9 C14 C13 119.45(18)
C9 C14 H14 120.3
C13 C14 H14 120.3
N1 C15 C16 115.03(13)
N1 C15 H15A 108.5
C16 C15 H15A 108.5
N1 C15 H15B 108.5
C16 C15 H15B 108.5
H15A C15 H15B 107.5
C21 C16 C17 118.79(14)
C21 C16 C15 122.86(12)
C17 C16 C15 118.34(14)
C18 C17 C16 120.46(15)
C18 C17 H17 119.8
C16 C17 H17 119.8
C19 C18 C17 120.45(14)
C19 C18 H18 119.8
C17 C18 H18 119.8
C20 C19 C18 119.23(16)
C20 C19 H19 120.4
C18 C19 H19 120.4
C19 C20 C21 120.54(16)
C19 C20 H20 119.7
C21 C20 H20 119.7
C16 C21 C20 120.53(13)
C16 C21 H21 119.7
C20 C21 H21 119.7
C24 N3 C25 119.05(10)
C24 N3 C36 121.60(11)
C25 N3 C36 118.89(11)
C27 N4 C25 116.70(12)
O2 C22 C23 123.91(12)
O2 C22 C26 122.25(12)
C23 C22 C26 113.83(11)
C24 C23 C22 123.02(12)
C24 C23 H23 118.5
C22 C23 H23 118.5
C23 C24 N3 122.22(12)
C23 C24 C30 118.19(12)
N3 C24 C30 119.58(11)
N4 C25 N3 115.92(11)
N4 C25 C26 123.58(12)
N3 C25 C26 120.50(11)
C29 C26 C25 117.17(12)
C29 C26 C22 121.47(12)
C25 C26 C22 121.35(11)
N4 C27 C28 124.72(13)
N4 C27 H27 117.6
C28 C27 H27 117.6
C29 C28 C27 117.92(13)
C29 C28 H28 121.0
C27 C28 H28 121.0
C28 C29 C26 119.91(13)
C28 C29 H29 120.0
C26 C29 H29 120.0
C35 C30 C31 119.49(13)
C35 C30 C24 119.78(14)
C31 C30 C24 120.48(14)
C30 C31 C32 119.61(16)
C30 C31 H31 120.2
C32 C31 H31 120.2
C33 C32 C31 120.38(17)
C33 C32 H32 119.8
C31 C32 H32 119.8
C34 C33 C32 119.94(14)
C34 C33 H33 120.0
C32 C33 H33 120.0
C33 C34 C35 120.32(16)
C33 C34 H34 119.8
C35 C34 H34 119.8
C34 C35 C30 120.26(16)
C34 C35 H35 119.9
C30 C35 H35 119.9
N3 C36 C37 115.08(12)
N3 C36 H36A 108.5
C37 C36 H36A 108.5
N3 C36 H36B 108.5
C37 C36 H36B 108.5
H36A C36 H36B 107.5
C42 C37 C38 118.59(14)
C42 C37 C36 123.21(12)
C38 C37 C36 118.15(14)
C39 C38 C37 120.58(16)
C39 C38 H38 119.7
C37 C38 H38 119.7
C40 C39 C38 120.43(14)
C40 C39 H39 119.8
C38 C39 H39 119.8
C39 C40 C41 119.33(15)
C39 C40 H40 120.3
C41 C40 H40 120.3
C40 C41 C42 120.53(16)
C40 C41 H41 119.7
C42 C41 H41 119.7
C37 C42 C41 120.54(13)
C37 C42 H42 119.7
C41 C42 H42 119.7

loop_
_geom_bond_atom_site_label_1
_geom_bond_atom_site_label_2
_geom_bond_distance
O1 C1 1.2449(15)
N1 C3 1.3750(17)
N1 C4 1.3900(17)
N1 C15 1.4743(16)
N2 C6 1.3289(18)
N2 C4 1.3476(17)
C1 C2 1.4315(19)
C1 C5 1.4695(19)
C2 C3 1.3623(17)
C2 H2 0.9500
C3 C9 1.4949(19)
C4 C5 1.4066(17)
C5 C8 1.4027(19)
C6 C7 1.391(2)
C6 H6 0.9500
C7 C8 1.373(2)
C7 H7 0.9500
C8 H8 0.9500
C9 C14 1.384(2)
C9 C10 1.396(2)
C10 C11 1.390(2)
C10 H10 0.9500
C11 C12 1.378(3)
C11 H11 0.9500
C12 C13 1.374(3)
C12 H12 0.9500
C13 C14 1.391(2)
C13 H13 0.9500
C14 H14 0.9500
C15 C16 1.509(2)
C15 H15A 0.9900
C15 H15B 0.9900
C16 C21 1.383(2)
C16 C17 1.3962(18)
C17 C18 1.385(2)
C17 H17 0.9500
C18 C19 1.384(2)
C18 H18 0.9500
C19 C20 1.383(2)
C19 H19 0.9500
C20 C21 1.389(2)
C20 H20 0.9500
C21 H21 0.9500
O2 C22 1.2453(15)
N3 C24 1.3741(17)
N3 C25 1.3934(16)
N3 C36 1.4716(16)
N4 C27 1.3281(17)
N4 C25 1.3484(17)
C22 C23 1.4310(18)
C22 C26 1.4667(18)
C23 C24 1.3629(18)
C23 H23 0.9500
C24 C30 1.4987(18)
C25 C26 1.4050(17)
C26 C29 1.4022(18)
C27 C28 1.393(2)
C27 H27 0.9500
C28 C29 1.371(2)
C28 H28 0.9500
C29 H29 0.9500
C30 C35 1.388(2)
C30 C31 1.390(2)
C31 C32 1.395(2)
C31 H31 0.9500
C32 C33 1.380(3)
C32 H32 0.9500
C33 C34 1.374(3)
C33 H33 0.9500
C34 C35 1.387(2)
C34 H34 0.9500
C35 H35 0.9500
C36 C37 1.509(2)
C36 H36A 0.9900
C36 H36B 0.9900
C37 C42 1.385(2)
C37 C38 1.3998(18)
C38 C39 1.386(2)
C38 H38 0.9500
C39 C40 1.381(3)
C39 H39 0.9500
C40 C41 1.386(2)
C40 H40 0.9500
C41 C42 1.390(2)
C41 H41 0.9500
C42 H42 0.9500

loop_
_geom_torsion_atom_site_label_1
_geom_torsion_atom_site_label_2
_geom_torsion_atom_site_label_3
_geom_torsion_atom_site_label_4
_geom_torsion
O1 C1 C2 C3 177.15(15)
C5 C1 C2 C3 -2.7(2)
C1 C2 C3 N1 1.8(2)
C1 C2 C3 C9 -178.02(15)
C4 N1 C3 C2 0.7(2)
C15 N1 C3 C2 -170.14(15)
C4 N1 C3 C9 -179.47(14)
C15 N1 C3 C9 9.7(2)
C6 N2 C4 N1 178.12(14)
C6 N2 C4 C5 -1.2(2)
C3 N1 C4 N2 178.66(13)
C15 N1 C4 N2 -10.2(2)
C3 N1 C4 C5 -2.0(2)
C15 N1 C4 C5 169.10(13)
N2 C4 C5 C8 1.8(2)
N1 C4 C5 C8 -177.51(14)
N2 C4 C5 C1 -179.85(14)
N1 C4 C5 C1 0.9(2)
O1 C1 C5 C8 -0.2(2)
C2 C1 C5 C8 179.72(14)
O1 C1 C5 C4 -178.48(14)
C2 C1 C5 C4 1.4(2)
C4 N2 C6 C7 -0.4(2)
N2 C6 C7 C8 1.2(3)
C6 C7 C8 C5 -0.5(2)
C4 C5 C8 C7 -0.8(2)
C1 C5 C8 C7 -179.21(14)
C2 C3 C9 C14 -91.42(18)
N1 C3 C9 C14 88.77(18)
C2 C3 C9 C10 85.34(19)
N1 C3 C9 C10 -94.47(17)
C14 C9 C10 C11 0.0(2)
C3 C9 C10 C11 -176.74(14)
C9 C10 C11 C12 -0.1(2)
C10 C11 C12 C13 0.0(3)
C11 C12 C13 C14 0.0(3)
C10 C9 C14 C13 0.0(2)
C3 C9 C14 C13 176.72(13)
C12 C13 C14 C9 0.0(2)
C3 N1 C15 C16 -99.82(16)
C4 N1 C15 C16 89.26(16)
N1 C15 C16 C21 8.75(19)
N1 C15 C16 C17 -171.93(12)
C21 C16 C17 C18 0.0(2)
C15 C16 C17 C18 -179.39(13)
C16 C17 C18 C19 -0.4(2)
C17 C18 C19 C20 0.5(2)
C18 C19 C20 C21 -0.1(2)
C17 C16 C21 C20 0.4(2)
C15 C16 C21 C20 179.72(13)
C19 C20 C21 C16 -0.3(2)
O2 C22 C23 C24 -177.94(15)
C26 C22 C23 C24 1.8(2)
C22 C23 C24 N3 -1.5(2)
C22 C23 C24 C30 178.32(14)
C25 N3 C24 C23 0.0(2)
C36 N3 C24 C23 172.14(14)
C25 N3 C24 C30 -179.82(13)
C36 N3 C24 C30 -7.7(2)
C27 N4 C25 N3 -179.04(13)
C27 N4 C25 C26 0.4(2)
C24 N3 C25 N4 -179.54(13)
C36 N3 C25 N4 8.14(19)
C24 N3 C25 C26 1.0(2)
C36 N3 C25 C26 -171.34(13)
N4 C25 C26 C29 -0.3(2)
N3 C25 C26 C29 179.17(13)
N4 C25 C26 C22 -179.99(14)
N3 C25 C26 C22 -0.5(2)
O2 C22 C26 C29 -0.7(2)
C23 C22 C26 C29 179.49(14)
O2 C22 C26 C25 178.98(14)
C23 C22 C26 C25 -0.8(2)
C25 N4 C27 C28 -0.1(2)
N4 C27 C28 C29 -0.3(2)
C27 C28 C29 C26 0.5(2)
C25 C26 C29 C28 -0.2(2)
C22 C26 C29 C28 179.51(14)
C23 C24 C30 C35 -82.41(19)
N3 C24 C30 C35 97.44(17)
C23 C24 C30 C31 91.89(17)
N3 C24 C30 C31 -88.26(18)
C35 C30 C31 C32 -0.2(2)
C24 C30 C31 C32 -174.55(14)
C30 C31 C32 C33 0.2(2)
C31 C32 C33 C34 0.2(3)
C32 C33 C34 C35 -0.5(3)
C33 C34 C35 C30 0.5(2)
C31 C30 C35 C34 -0.1(2)
C24 C30 C35 C34 174.28(14)
C24 N3 C36 C37 99.71(15)
C25 N3 C36 C37 -88.17(16)
N3 C36 C37 C42 -8.44(19)
N3 C36 C37 C38 174.27(12)
C42 C37 C38 C39 -0.4(2)
C36 C37 C38 C39 177.02(13)
C37 C38 C39 C40 0.6(2)
C38 C39 C40 C41 -0.2(2)
C39 C40 C41 C42 -0.4(2)
C38 C37 C42 C41 -0.2(2)
C36 C37 C42 C41 -177.50(13)
C40 C41 C42 C37 0.6(2)
